data_1550578
loop_
_publ_author_name
'Majewski, Marcin Aleksander'
'Chmielewski, Piotr Jan'
'Chien, Alan'
'Hong, Yongseok'
'Lis, Tadeusz'
'Witwicki, Maciej'
'Kim, Dongho'
'Zimmerman, Paul'
'St\;epie\'n, Marcin'

_publ_section_title
;
 5,10-Dimesityldiindeno[1,2-a:2',1'-i]phenanthrene: A Stable Biradicaloid
 Derived from Chichibabin&#x2019;s Hydrocarbon
;
_journal_name_full 'Chemical Science'
_journal_paper_doi 10.1039/C9SC00170K
_journal_year 2019
_chemical_formula_moiety 'C46 H36, C6 H14'
_chemical_formula_sum 'C52 H50'
_chemical_formula_weight 674.92
_chemical_name_systematic
;
 5,10-dimesityldiindeno[1,2-a:2',1'-i]phenanthrene
;
_chemical_properties_physical Heat-sensitive
_space_group_crystal_system monoclinic
_space_group_IT_number 14
_space_group_name_Hall '-P 2yn'
_space_group_name_H-M_alt 'P 1 21/n 1'
_symmetry_space_group_name_Hall '-P 2yn'
_symmetry_space_group_name_H-M 'P 1 21/n 1'
_atom_sites_solution_hydrogens mixed
_audit_creation_method SHELXL-2013
_audit_update_record
;
2018-08-09 deposited with the CCDC.
2019-02-06 downloaded from the CCDC.
;
_cell_angle_alpha 90
_cell_angle_beta 93.63(3)
_cell_angle_gamma 90
_cell_formula_units_Z 4
_cell_length_a 16.156(4)
_cell_length_b 11.811(3)
_cell_length_c 20.079(5)
_cell_measurement_reflns_used 2278
_cell_measurement_temperature 100(2)
_cell_measurement_theta_max 57.2
_cell_measurement_theta_min 2.8
_cell_volume 3823.8(17)
_computing_cell_refinement 'CrysAlis RED; Oxford-Diffraction Poland, 2003'
_computing_data_collection 'CrysAlis CCD; Oxford-Diffraction Poland, 2003'
_computing_data_reduction 'CrysAlis RED; Oxford-Diffraction Poland, 2003'
_computing_structure_refinement 'SHELXL-2013 (Sheldrick, 2013)'
_computing_structure_solution 'SHELXS-97 (Sheldrick, 1990)'
_diffrn_ambient_temperature 100(2)
_diffrn_measured_fraction_theta_full 0.996
_diffrn_measured_fraction_theta_max 0.991
_diffrn_measurement_device_type 'Xcalibur, ccd camera Ruby'
_diffrn_measurement_method '\w scans'
_diffrn_radiation_type MoK\a
_diffrn_radiation_wavelength 0.71073
_diffrn_reflns_av_R_equivalents 0.0496
_diffrn_reflns_av_unetI/netI 0.1206
_diffrn_reflns_Laue_measured_fraction_full 0.996
_diffrn_reflns_Laue_measured_fraction_max 0.991
_diffrn_reflns_limit_h_max 17
_diffrn_reflns_limit_h_min -20
_diffrn_reflns_limit_k_max 9
_diffrn_reflns_limit_k_min -15
_diffrn_reflns_limit_l_max 25
_diffrn_reflns_limit_l_min -17
_diffrn_reflns_number 14622
_diffrn_reflns_point_group_measured_fraction_full 0.996
_diffrn_reflns_point_group_measured_fraction_max 0.991
_diffrn_reflns_theta_full 25.500
_diffrn_reflns_theta_max 27.057
_diffrn_reflns_theta_min 2.895
_diffrn_source 'Enhance (Mo) X-ray Source'
_exptl_absorpt_coefficient_mu 0.066
_exptl_absorpt_correction_type none
_exptl_crystal_colour 'dark blue'
_exptl_crystal_density_diffrn 1.172
_exptl_crystal_description plate
_exptl_crystal_F_000 1448
_exptl_crystal_preparation 'Magnetic properties'
_exptl_crystal_recrystallization_method 'Re-crystallisation from solvent: dichloromethane'
_exptl_crystal_size_max 0.200
_exptl_crystal_size_mid 0.110
_exptl_crystal_size_min 0.100
_refine_diff_density_max 0.294
_refine_diff_density_min -0.296
_refine_diff_density_rms 0.049
_refine_ls_extinction_method none
_refine_ls_goodness_of_fit_ref 1.028
_refine_ls_hydrogen_treatment mixed
_refine_ls_matrix_type full
_refine_ls_number_parameters 590
_refine_ls_number_reflns 8330
_refine_ls_number_restraints 10
_refine_ls_restrained_S_all 1.030
_refine_ls_R_factor_all 0.1710
_refine_ls_R_factor_gt 0.0825
_refine_ls_shift/su_max 0.004
_refine_ls_shift/su_mean 0.000
_refine_ls_structure_factor_coef Fsqd
_refine_ls_weighting_details
;
 w=1/[\s^2^(Fo^2^)+(0.0460P)^2^+1.1861P]
 where P=(Fo^2^+2Fc^2^)/3
;
_refine_ls_weighting_scheme calc
_refine_ls_wR_factor_gt 0.1367
_refine_ls_wR_factor_ref 0.1761
_reflns_Friedel_coverage 0.000
_reflns_number_gt 4224
_reflns_number_total 8330
_reflns_threshold_expression 'I > 2\s(I)'
_cod_data_source_file c9sc00170k3.cif
_cod_data_source_block MM7
_cod_database_code 1550578
_shelx_space_group_comment
;
The symmetry employed for this shelxl refinement is uniquely defined
by the following loop, which should always be used as a source of
symmetry information in preference to the above space-group names.
They are only intended as comments.
;
_shelx_estimated_absorpt_t_min 0.987
_shelx_estimated_absorpt_t_max 0.993
_shelxl_version_number 2013-2

loop_
_space_group_symop_operation_xyz
'x, y, z'
'-x+1/2, y+1/2, -z+1/2'
'-x, -y, -z'
'x-1/2, -y-1/2, z-1/2'

loop_
_atom_site_label
_atom_site_type_symbol
_atom_site_fract_x
_atom_site_fract_y
_atom_site_fract_z
_atom_site_U_iso_or_equiv
_atom_site_adp_type
_atom_site_occupancy
_atom_site_site_symmetry_order
_atom_site_calc_flag
_atom_site_refinement_flags_posn
_atom_site_refinement_flags_adp
_atom_site_refinement_flags_occupancy
_atom_site_disorder_assembly
_atom_site_disorder_group
C1 C 0.84390(19) 0.5095(3) 0.58825(15) 0.0320(7) Uani 1 1 d . . . . .
H1 H 0.8793(18) 0.549(2) 0.5557(13) 0.035(8) Uiso 1 1 d . . . . .
C2 C 0.86004(19) 0.5274(3) 0.65395(14) 0.0313(7) Uani 1 1 d . . . . .
H2 H 0.9039(18) 0.579(2) 0.6689(13) 0.033(8) Uiso 1 1 d . . . . .
C3 C 0.81132(18) 0.4753(2) 0.70325(13) 0.0264(7) Uani 1 1 d . . . . .
C4 C 0.83239(17) 0.4832(2) 0.77143(13) 0.0257(7) Uani 1 1 d . . . . .
C5 C 0.90138(18) 0.5406(2) 0.81023(13) 0.0255(7) Uani 1 1 d . . . . .
C6 C 0.96945(19) 0.6038(2) 0.79423(15) 0.0288(7) Uani 1 1 d . . . . .
H6 H 0.9806(16) 0.620(2) 0.7463(12) 0.023(7) Uiso 1 1 d . . . . .
C7 C 1.0266(2) 0.6412(3) 0.84554(15) 0.0306(7) Uani 1 1 d . . . . .
H7 H 1.0762(18) 0.683(2) 0.8312(12) 0.029(8) Uiso 1 1 d . . . . .
C8 C 1.0150(2) 0.6183(3) 0.91160(15) 0.0323(8) Uani 1 1 d . . . . .
H8 H 1.0544(19) 0.646(2) 0.9470(13) 0.040(9) Uiso 1 1 d . . . . .
C9 C 0.94648(19) 0.5560(3) 0.92890(15) 0.0287(7) Uani 1 1 d . . . . .
H9 H 0.9374(18) 0.540(2) 0.9761(13) 0.037(8) Uiso 1 1 d . . . . .
C10 C 0.89060(18) 0.5162(2) 0.87868(13) 0.0273(7) Uani 1 1 d . . . . .
C11 C 0.81856(18) 0.4437(3) 0.88385(13) 0.0291(7) Uani 1 1 d . . . . .
C12 C 0.78442(18) 0.4247(2) 0.81854(13) 0.0285(7) Uani 1 1 d . . . . .
C13 C 0.71411(19) 0.3593(3) 0.79572(14) 0.0311(7) Uani 1 1 d . . . . .
H13 H 0.6825(18) 0.319(2) 0.8278(13) 0.034(8) Uiso 1 1 d . . . . .
C14 C 0.69295(19) 0.3528(3) 0.72939(14) 0.0309(7) Uani 1 1 d . . . . .
H14 H 0.6462(17) 0.303(2) 0.7149(11) 0.023(7) Uiso 1 1 d . . . . .
C15 C 0.73977(18) 0.4086(2) 0.68031(13) 0.0274(7) Uani 1 1 d . . . . .
C16 C 0.71828(18) 0.3985(2) 0.61087(13) 0.0282(7) Uani 1 1 d . . . . .
C17 C 0.6423(2) 0.3464(3) 0.58534(15) 0.0316(7) Uani 1 1 d . . . . .
H17 H 0.6030(19) 0.317(2) 0.6162(13) 0.038(9) Uiso 1 1 d . . . . .
C18 C 0.6205(2) 0.3403(3) 0.51894(14) 0.0332(8) Uani 1 1 d . . . . .
H18 H 0.5662(19) 0.310(2) 0.5049(13) 0.036(8) Uiso 1 1 d . . . . .
C19 C 0.67653(19) 0.3774(2) 0.47199(13) 0.0288(7) Uani 1 1 d . . . . .
C20 C 0.66866(19) 0.3803(3) 0.40244(14) 0.0312(7) Uani 1 1 d . . . . .
C21 C 0.74637(19) 0.4230(3) 0.37975(14) 0.0328(7) Uani 1 1 d . . . . .
C22 C 0.7709(2) 0.4368(3) 0.31487(15) 0.0410(9) Uani 1 1 d . . . . .
H22 H 0.7315(18) 0.417(2) 0.2743(13) 0.038(9) Uiso 1 1 d . . . . .
C23 C 0.8500(2) 0.4770(3) 0.30593(16) 0.0466(10) Uani 1 1 d . . . . .
H23 H 0.869(2) 0.491(3) 0.2607(16) 0.057(10) Uiso 1 1 d . . . . .
C24 C 0.9045(2) 0.5028(3) 0.36022(16) 0.0445(9) Uani 1 1 d . . . . .
H24 H 0.962(2) 0.534(3) 0.3546(14) 0.053 Uiso 1 1 d . U . . .
C25 C 0.8801(2) 0.4891(3) 0.42547(15) 0.0361(8) Uani 1 1 d . . . . .
H25 H 0.922(2) 0.510(2) 0.4637(14) 0.046(9) Uiso 1 1 d . . . . .
C26 C 0.80107(19) 0.4501(3) 0.43572(13) 0.0309(7) Uani 1 1 d . . . . .
C27 C 0.75556(18) 0.4246(2) 0.49545(13) 0.0284(7) Uani 1 1 d . . . . .
C28 C 0.77401(18) 0.4428(2) 0.56355(13) 0.0267(7) Uani 1 1 d . . . . .
C29 C 0.80493(19) 0.2826(3) 0.96341(14) 0.0311(7) Uani 1 1 d . . . . .
C30 C 0.78222(19) 0.2424(3) 1.02501(15) 0.0328(8) Uani 1 1 d . . . . .
H30 H 0.7926(17) 0.160(2) 1.0354(12) 0.028(8) Uiso 1 1 d . . . . .
C31 C 0.74752(19) 0.3126(3) 1.07106(14) 0.0335(8) Uani 1 1 d . . . . .
C32 C 0.7345(2) 0.4262(3) 1.05432(15) 0.0348(8) Uani 1 1 d . . . . .
H32 H 0.7070(18) 0.477(2) 1.0852(13) 0.034(8) Uiso 1 1 d . . . . .
C33 C 0.75465(19) 0.4693(3) 0.99287(14) 0.0325(7) Uani 1 1 d . . . . .
C34 C 0.79146(18) 0.3969(3) 0.94750(13) 0.0290(7) Uani 1 1 d . . . . .
C35 C 0.5759(2) 0.2485(3) 0.33285(14) 0.0386(8) Uani 1 1 d . . . . .
C36 C 0.5088(2) 0.2351(3) 0.28601(16) 0.0444(9) Uani 1 1 d . . . . .
H36 H 0.498(2) 0.158(3) 0.2720(14) 0.045(10) Uiso 1 1 d . . . . .
C37 C 0.4598(2) 0.3242(3) 0.26404(15) 0.0443(9) Uani 1 1 d . . . . .
C38 C 0.4773(2) 0.4300(3) 0.29032(19) 0.0522(10) Uani 1 1 d . . . . .
H38 H 0.443(2) 0.500(3) 0.2758(16) 0.064(11) Uiso 1 1 d . . . . .
C39 C 0.5439(2) 0.4486(3) 0.33632(17) 0.0458(9) Uani 1 1 d . . . . .
C40 C 0.59438(19) 0.3567(3) 0.35729(13) 0.0317(7) Uani 1 1 d . . . . .
C41 C 0.8461(2) 0.2033(3) 0.91659(14) 0.0380(8) Uani 1 1 d . . . . .
H41A H 0.8073 0.1854 0.8786 0.057 Uiso 1 1 calc R U . . .
H41B H 0.8622 0.1334 0.9403 0.057 Uiso 1 1 calc R U . . .
H41C H 0.8956 0.2397 0.9005 0.057 Uiso 1 1 calc R U . . .
C42 C 0.7243(2) 0.2692(3) 1.13844(14) 0.0457(9) Uani 1 1 d . . . . .
H42A H 0.7185 0.1866 1.1367 0.069 Uiso 1 1 calc R U . . .
H42B H 0.6716 0.3032 1.1496 0.069 Uiso 1 1 calc R U . . .
H42C H 0.7678 0.2897 1.1726 0.069 Uiso 1 1 calc R U . . .
C43 C 0.7364(2) 0.5920(3) 0.97562(15) 0.0402(8) Uani 1 1 d . . . . .
H43A H 0.7128 0.6294 1.0136 0.060 Uiso 1 1 calc R U . . .
H43B H 0.6967 0.5957 0.9367 0.060 Uiso 1 1 calc R U . . .
H43C H 0.7879 0.6302 0.9654 0.060 Uiso 1 1 calc R U . . .
C44 C 0.6280(3) 0.1489(3) 0.35689(19) 0.0693(13) Uani 1 1 d . . . . .
H44A H 0.6807 0.1497 0.3352 0.104 Uiso 1 1 calc R U . . .
H44B H 0.5982 0.0785 0.3457 0.104 Uiso 1 1 calc R U . . .
H44C H 0.6389 0.1539 0.4054 0.104 Uiso 1 1 calc R U . . .
C45 C 0.3869(2) 0.3090(3) 0.21339(18) 0.0656(12) Uani 1 1 d . . . . .
H45A H 0.3961 0.2422 0.1859 0.098 Uiso 1 1 calc R U . . .
H45B H 0.3815 0.3762 0.1848 0.098 Uiso 1 1 calc R U . . .
H45C H 0.3359 0.2990 0.2368 0.098 Uiso 1 1 calc R U . . .
C46 C 0.5619(3) 0.5661(3) 0.3636(2) 0.0797(15) Uani 1 1 d . . . . .
H46A H 0.5221 0.6199 0.3426 0.120 Uiso 1 1 calc R U . . .
H46B H 0.6183 0.5884 0.3539 0.120 Uiso 1 1 calc R U . . .
H46C H 0.5569 0.5662 0.4120 0.120 Uiso 1 1 calc R U . . .
C51 C 0.6214(10) 0.623(2) 0.1997(10) 0.166(12) Uani 0.5 1 d D . P A 1
H1A H 0.6290 0.6483 0.2462 0.249 Uiso 0.5 1 calc R U P A 1
H1B H 0.6664 0.6527 0.1743 0.249 Uiso 0.5 1 calc R U P A 1
H1C H 0.6220 0.5400 0.1982 0.249 Uiso 0.5 1 calc R U P A 1
C52 C 0.5370(11) 0.6670(11) 0.1687(7) 0.167(13) Uani 0.5 1 d D . P A 1
H2A H 0.4940 0.6633 0.2016 0.200 Uiso 0.5 1 calc R U P A 1
H2B H 0.5420 0.7464 0.1536 0.200 Uiso 0.5 1 calc R U P A 1
C53 C 0.5146(16) 0.5883(10) 0.1090(8) 0.242(13) Uani 0.5 1 d D . P A 1
H3A H 0.5615 0.5606 0.0841 0.291 Uiso 0.5 1 calc R U P A 1
H3B H 0.4724 0.5294 0.1161 0.291 Uiso 0.5 1 calc R U P A 1
C54 C 0.4821(16) 0.7042(14) 0.0906(8) 0.191(8) Uiso 0.5 1 d D . P A 1
H4A H 0.4315 0.7174 0.1149 0.230 Uiso 0.5 1 calc R U P A 1
H4B H 0.5239 0.7604 0.1072 0.230 Uiso 0.5 1 calc R U P A 1
C55 C 0.4614(9) 0.7277(11) 0.0182(8) 0.198(18) Uani 0.5 1 d D . P A 1
H5A H 0.4283 0.7982 0.0182 0.238 Uiso 0.5 1 calc R U P A 1
H5B H 0.4217 0.6671 0.0041 0.238 Uiso 0.5 1 calc R U P A 1
C56 C 0.5143(9) 0.7412(10) -0.0405(7) 0.094(5) Uani 0.5 1 d D . P A 1
H6A H 0.5032 0.8150 -0.0615 0.141 Uiso 0.5 1 calc R U P A 1
H6B H 0.5011 0.6809 -0.0730 0.141 Uiso 0.5 1 calc R U P A 1
H6C H 0.5730 0.7365 -0.0251 0.141 Uiso 0.5 1 calc R U P A 1
C61 C 0.6310(14) 0.641(2) 0.1844(13) 0.160(12) Uani 0.5 1 d D . P B 2
H1D H 0.6379 0.6717 0.2297 0.240 Uiso 0.5 1 calc R U P B 2
H1E H 0.6624 0.6875 0.1543 0.240 Uiso 0.5 1 calc R U P B 2
H1F H 0.6516 0.5631 0.1841 0.240 Uiso 0.5 1 calc R U P B 2
C62 C 0.5390(15) 0.643(2) 0.1608(6) 0.226(16) Uani 0.5 1 d D . P B 2
H2C H 0.5088 0.7038 0.1828 0.271 Uiso 0.5 1 calc R U P B 2
H2D H 0.5120 0.5692 0.1689 0.271 Uiso 0.5 1 calc R U P B 2
C63 C 0.5444(7) 0.6657(15) 0.0856(7) 0.281(19) Uani 0.5 1 d D . P B 2
H63A H 0.5517 0.7478 0.0780 0.337 Uiso 0.5 1 calc R U P B 2
H63B H 0.5928 0.6255 0.0690 0.337 Uiso 0.5 1 calc R U P B 2
C64 C 0.4644(11) 0.6245(12) 0.0479(9) 0.197(10) Uani 0.5 1 d D . P B 2
H64A H 0.4149 0.6243 0.0745 0.237 Uiso 0.5 1 calc R U P B 2
H64B H 0.4700 0.5527 0.0231 0.237 Uiso 0.5 1 calc R U P B 2
C65 C 0.475(2) 0.7321(18) 0.0062(10) 0.206(14) Uiso 0.5 1 d D . P B 2
H65A H 0.4233 0.7768 0.0033 0.247 Uiso 0.5 1 calc R U P B 2
H65B H 0.5203 0.7797 0.0269 0.247 Uiso 0.5 1 calc R U P B 2
C66 C 0.4968(12) 0.693(2) -0.0633(12) 0.223(13) Uani 0.5 1 d D . P B 2
H66A H 0.5019 0.7594 -0.0921 0.334 Uiso 0.5 1 calc R U P B 2
H66B H 0.4529 0.6435 -0.0823 0.334 Uiso 0.5 1 calc R U P B 2
H66C H 0.5495 0.6519 -0.0599 0.334 Uiso 0.5 1 calc R U P B 2

loop_
_atom_site_aniso_label
_atom_site_aniso_U_11
_atom_site_aniso_U_22
_atom_site_aniso_U_33
_atom_site_aniso_U_23
_atom_site_aniso_U_13
_atom_site_aniso_U_12
C1 0.0261(17) 0.0369(19) 0.0327(17) 0.0040(15) -0.0008(14) -0.0060(15)
C2 0.0251(17) 0.0392(19) 0.0285(16) 0.0010(15) -0.0052(13) -0.0072(15)
C3 0.0246(17) 0.0286(16) 0.0256(15) 0.0038(13) -0.0028(12) 0.0004(13)
C4 0.0208(16) 0.0277(16) 0.0280(15) 0.0028(14) -0.0031(12) -0.0004(13)
C5 0.0246(16) 0.0272(16) 0.0243(15) -0.0021(13) -0.0023(12) -0.0020(13)
C6 0.0275(17) 0.0298(17) 0.0289(17) 0.0032(14) -0.0002(13) 0.0000(14)
C7 0.0232(17) 0.0331(18) 0.0350(18) -0.0018(15) -0.0025(13) -0.0046(15)
C8 0.0289(18) 0.0341(18) 0.0328(18) -0.0048(15) -0.0077(14) 0.0014(15)
C9 0.0253(17) 0.0306(17) 0.0293(16) 0.0004(15) -0.0057(13) 0.0003(14)
C10 0.0241(16) 0.0286(17) 0.0287(15) 0.0006(14) -0.0017(12) -0.0002(14)
C11 0.0244(17) 0.0343(18) 0.0279(16) 0.0020(14) -0.0033(13) -0.0009(14)
C12 0.0260(17) 0.0335(18) 0.0256(15) 0.0049(14) -0.0005(13) -0.0032(14)
C13 0.0256(17) 0.0390(19) 0.0283(16) 0.0044(15) -0.0001(13) -0.0093(15)
C14 0.0235(17) 0.0376(19) 0.0309(17) 0.0051(15) -0.0041(13) -0.0096(15)
C15 0.0241(16) 0.0279(17) 0.0295(16) 0.0011(14) -0.0031(13) 0.0006(14)
C16 0.0275(17) 0.0297(17) 0.0268(16) 0.0026(14) -0.0030(13) -0.0026(14)
C17 0.0262(18) 0.0357(19) 0.0323(17) 0.0038(15) -0.0020(14) -0.0054(15)
C18 0.0284(19) 0.0381(19) 0.0322(17) 0.0041(15) -0.0071(14) -0.0082(15)
C19 0.0297(18) 0.0277(17) 0.0282(16) -0.0008(14) -0.0042(13) 0.0019(14)
C20 0.0324(18) 0.0317(17) 0.0290(16) -0.0028(14) -0.0012(13) 0.0015(15)
C21 0.0323(19) 0.0366(19) 0.0291(16) -0.0042(15) -0.0008(13) 0.0050(15)
C22 0.037(2) 0.058(2) 0.0271(17) -0.0084(17) -0.0004(15) 0.0079(18)
C23 0.041(2) 0.070(3) 0.0295(18) -0.0029(19) 0.0103(16) 0.007(2)
C24 0.032(2) 0.065(3) 0.0367(18) -0.0055(18) 0.0057(15) 0.0029(19)
C25 0.0283(18) 0.049(2) 0.0310(17) -0.0024(16) 0.0002(14) 0.0032(16)
C26 0.0297(18) 0.0342(18) 0.0286(16) 0.0004(14) 0.0006(13) 0.0041(15)
C27 0.0286(17) 0.0286(17) 0.0277(15) 0.0010(14) -0.0012(13) 0.0037(14)
C28 0.0246(16) 0.0283(16) 0.0266(15) 0.0018(14) -0.0037(12) 0.0037(13)
C29 0.0274(17) 0.0384(19) 0.0267(16) 0.0000(15) -0.0044(13) -0.0086(15)
C30 0.0283(18) 0.0348(19) 0.0346(18) 0.0032(16) -0.0027(14) -0.0086(15)
C31 0.0304(19) 0.044(2) 0.0261(16) 0.0037(15) -0.0014(13) -0.0105(16)
C32 0.0324(19) 0.045(2) 0.0274(17) -0.0044(16) 0.0016(14) -0.0041(16)
C33 0.0257(17) 0.0390(19) 0.0320(17) 0.0002(15) -0.0039(13) 0.0004(15)
C34 0.0228(16) 0.0367(18) 0.0266(16) 0.0028(14) -0.0046(12) -0.0037(14)
C35 0.052(2) 0.0338(19) 0.0283(16) -0.0031(15) -0.0074(15) -0.0043(17)
C36 0.058(3) 0.034(2) 0.0394(19) -0.0047(17) -0.0101(17) -0.0082(19)
C37 0.046(2) 0.048(2) 0.0366(18) 0.0072(17) -0.0126(16) -0.0161(19)
C38 0.039(2) 0.044(2) 0.071(3) 0.005(2) -0.0183(19) -0.0014(19)
C39 0.037(2) 0.040(2) 0.058(2) -0.0085(18) -0.0106(17) -0.0013(17)
C40 0.0352(19) 0.0377(19) 0.0213(15) -0.0035(14) -0.0050(13) -0.0005(15)
C41 0.042(2) 0.0350(19) 0.0363(17) 0.0007(15) -0.0005(15) -0.0023(16)
C42 0.043(2) 0.058(2) 0.0350(18) 0.0045(17) -0.0023(15) -0.0102(19)
C43 0.037(2) 0.044(2) 0.0398(18) -0.0019(16) 0.0053(15) 0.0020(17)
C44 0.089(4) 0.037(2) 0.077(3) -0.008(2) -0.033(2) 0.002(2)
C45 0.058(3) 0.072(3) 0.063(2) 0.012(2) -0.028(2) -0.021(2)
C46 0.046(3) 0.045(2) 0.142(4) -0.031(3) -0.034(3) 0.011(2)
C51 0.055(9) 0.38(4) 0.063(8) -0.056(12) 0.023(7) 0.048(14)
C52 0.24(3) 0.038(7) 0.24(2) -0.017(10) 0.16(2) 0.041(11)
C53 0.49(4) 0.061(9) 0.161(16) -0.010(10) -0.099(19) -0.058(16)
C55 0.042(7) 0.083(11) 0.46(5) -0.153(19) -0.086(15) 0.009(7)
C56 0.078(10) 0.053(7) 0.143(12) 0.021(7) -0.050(9) 0.025(7)
C61 0.18(2) 0.127(15) 0.18(2) -0.095(14) 0.060(17) -0.012(15)
C62 0.32(4) 0.34(3) 0.013(5) -0.017(10) 0.025(11) -0.15(3)
C63 0.101(14) 0.091(12) 0.67(6) -0.01(2) 0.20(3) 0.021(11)
C64 0.225(19) 0.089(10) 0.253(19) -0.039(12) -0.184(16) -0.023(12)
C66 0.068(12) 0.31(3) 0.28(3) -0.06(2) -0.082(14) 0.036(16)

loop_
_atom_type_symbol
_atom_type_description
_atom_type_scat_dispersion_real
_atom_type_scat_dispersion_imag
_atom_type_scat_source
C C 0.0033 0.0016 'International Tables Vol C Tables 4.2.6.8 and 6.1.1.4'
H H 0.0000 0.0000 'International Tables Vol C Tables 4.2.6.8 and 6.1.1.4'

loop_
_geom_angle_atom_site_label_1
_geom_angle_atom_site_label_2
_geom_angle_atom_site_label_3
_geom_angle
C2 C1 C28 121.6(3)
C2 C1 H1 118.6(16)
C28 C1 H1 119.7(16)
C1 C2 C3 121.7(3)
C1 C2 H2 119.8(16)
C3 C2 H2 118.5(16)
C4 C3 C2 122.4(3)
C4 C3 C15 119.3(3)
C2 C3 C15 118.2(2)
C3 C4 C12 120.4(3)
C3 C4 C5 132.5(3)
C12 C4 C5 107.0(2)
C6 C5 C10 118.7(3)
C6 C5 C4 135.0(2)
C10 C5 C4 106.3(2)
C5 C6 C7 119.5(3)
C5 C6 H6 121.0(15)
C7 C6 H6 119.3(15)
C8 C7 C6 121.2(3)
C8 C7 H7 122.3(15)
C6 C7 H7 116.4(15)
C7 C8 C9 120.2(3)
C7 C8 H8 120.6(18)
C9 C8 H8 119.2(17)
C8 C9 C10 119.2(3)
C8 C9 H9 120.6(17)
C10 C9 H9 120.2(17)
C9 C10 C5 121.1(3)
C9 C10 C11 129.2(3)
C5 C10 C11 109.6(2)
C12 C11 C10 107.2(2)
C12 C11 C34 128.6(3)
C10 C11 C34 124.2(2)
C11 C12 C13 130.0(3)
C11 C12 C4 109.9(3)
C13 C12 C4 120.1(2)
C14 C13 C12 119.5(3)
C14 C13 H13 120.9(16)
C12 C13 H13 119.5(16)
C13 C14 C15 122.4(3)
C13 C14 H14 117.7(14)
C15 C14 H14 119.7(14)
C16 C15 C14 121.8(3)
C16 C15 C3 119.9(3)
C14 C15 C3 118.3(2)
C15 C16 C17 122.4(3)
C15 C16 C28 119.4(3)
C17 C16 C28 118.2(2)
C18 C17 C16 122.3(3)
C18 C17 H17 117.7(17)
C16 C17 H17 119.9(17)
C17 C18 C19 120.0(3)
C17 C18 H18 118.4(16)
C19 C18 H18 121.6(16)
C20 C19 C18 130.7(3)
C20 C19 C27 109.9(3)
C18 C19 C27 119.4(3)
C19 C20 C21 107.3(3)
C19 C20 C40 128.8(3)
C21 C20 C40 123.7(3)
C22 C21 C26 120.9(3)
C22 C21 C20 129.5(3)
C26 C21 C20 109.7(3)
C23 C22 C21 118.7(3)
C23 C22 H22 120.3(16)
C21 C22 H22 121.0(16)
C22 C23 C24 121.1(3)
C22 C23 H23 121.4(19)
C24 C23 H23 117(2)
C23 C24 C25 120.4(3)
C23 C24 H24 122.1(17)
C25 C24 H24 117.4(17)
C26 C25 C24 119.6(3)
C26 C25 H25 122.5(17)
C24 C25 H25 117.9(17)
C25 C26 C21 119.4(3)
C25 C26 C27 134.4(3)
C21 C26 C27 106.2(3)
C28 C27 C19 120.5(3)
C28 C27 C26 132.6(3)
C19 C27 C26 106.8(2)
C27 C28 C1 122.4(3)
C27 C28 C16 118.9(3)
C1 C28 C16 118.6(2)
C30 C29 C34 119.0(3)
C30 C29 C41 119.4(3)
C34 C29 C41 121.6(3)
C31 C30 C29 121.8(3)
C31 C30 H30 120.5(15)
C29 C30 H30 117.6(15)
C30 C31 C32 118.4(3)
C30 C31 C42 121.7(3)
C32 C31 C42 119.9(3)
C33 C32 C31 121.6(3)
C33 C32 H32 118.1(16)
C31 C32 H32 120.2(16)
C32 C33 C34 118.9(3)
C32 C33 C43 120.0(3)
C34 C33 C43 121.1(3)
C29 C34 C33 120.2(3)
C29 C34 C11 120.4(3)
C33 C34 C11 119.4(3)
C40 C35 C36 118.7(3)
C40 C35 C44 119.9(3)
C36 C35 C44 121.4(3)
C37 C36 C35 122.4(3)
C37 C36 H36 122.6(19)
C35 C36 H36 114.9(19)
C36 C37 C38 118.1(3)
C36 C37 C45 122.2(3)
C38 C37 C45 119.7(3)
C37 C38 C39 121.9(3)
C37 C38 H38 121.8(19)
C39 C38 H38 116.3(19)
C38 C39 C40 119.2(3)
C38 C39 C46 120.5(3)
C40 C39 C46 120.3(3)
C35 C40 C39 119.6(3)
C35 C40 C20 122.3(3)
C39 C40 C20 118.0(3)
C29 C41 H41A 109.5
C29 C41 H41B 109.5
H41A C41 H41B 109.5
C29 C41 H41C 109.5
H41A C41 H41C 109.5
H41B C41 H41C 109.5
C31 C42 H42A 109.5
C31 C42 H42B 109.5
H42A C42 H42B 109.5
C31 C42 H42C 109.5
H42A C42 H42C 109.5
H42B C42 H42C 109.5
C33 C43 H43A 109.5
C33 C43 H43B 109.5
H43A C43 H43B 109.5
C33 C43 H43C 109.5
H43A C43 H43C 109.5
H43B C43 H43C 109.5
C35 C44 H44A 109.5
C35 C44 H44B 109.5
H44A C44 H44B 109.5
C35 C44 H44C 109.5
H44A C44 H44C 109.5
H44B C44 H44C 109.5
C37 C45 H45A 109.5
C37 C45 H45B 109.5
H45A C45 H45B 109.5
C37 C45 H45C 109.5
H45A C45 H45C 109.5
H45B C45 H45C 109.5
C39 C46 H46A 109.5
C39 C46 H46B 109.5
H46A C46 H46B 109.5
C39 C46 H46C 109.5
H46A C46 H46C 109.5
H46B C46 H46C 109.5
C52 C51 H1A 109.5
C52 C51 H1B 109.5
H1A C51 H1B 109.5
C52 C51 H1C 109.5
H1A C51 H1C 109.5
H1B C51 H1C 109.5
C53 C52 C51 105.5(14)
C53 C52 C54 52.7(6)
C51 C52 C54 143.1(15)
C53 C52 H2A 110.7
C51 C52 H2A 110.7
C54 C52 H2A 105.3
C53 C52 H2B 110.7
C51 C52 H2B 110.6
C54 C52 H2B 63.2
H2A C52 H2B 108.8
C54 C53 C52 72.7(11)
C54 C53 H3A 116.3
C52 C53 H3A 116.3
C54 C53 H3B 116.3
C52 C53 H3B 116.3
H3A C53 H3B 113.3
C55 C54 C53 117.5(14)
C55 C54 C52 162.9(19)
C53 C54 C52 54.6(6)
C55 C54 H4A 107.9
C53 C54 H4A 107.9
C52 C54 H4A 89.2
C55 C54 H4B 107.9
C53 C54 H4B 107.9
C52 C54 H4B 65.4
H4A C54 H4B 107.2
C54 C55 C56 132.5(14)
C54 C55 H5A 104.1
C56 C55 H5A 104.1
C54 C55 H5B 104.1
C56 C55 H5B 104.1
H5A C55 H5B 105.5
C55 C56 H6A 109.5
C55 C56 H6B 109.5
H6A C56 H6B 109.5
C55 C56 H6C 109.5
H6A C56 H6C 109.5
H6B C56 H6C 109.5
C62 C61 H1D 109.5
C62 C61 H1E 109.5
H1D C61 H1E 109.5
C62 C61 H1F 109.5
H1D C61 H1F 109.5
H1E C61 H1F 109.5
C61 C62 C63 101.0(18)
C61 C62 H2C 111.6
C63 C62 H2C 111.6
C61 C62 H2D 111.6
C63 C62 H2D 111.6
H2C C62 H2D 109.4
C64 C63 C62 109.2(14)
C64 C63 H63A 109.8
C62 C63 H63A 109.8
C64 C63 H63B 109.8
C62 C63 H63B 109.8
H63A C63 H63B 108.3
C63 C64 C65 83.4(14)
C63 C64 H64A 114.7
C65 C64 H64A 114.7
C63 C64 H64B 114.7
C65 C64 H64B 114.7
H64A C64 H64B 111.8
C66 C65 C64 107(2)
C66 C65 H65A 110.4
C64 C65 H65A 110.4
C66 C65 H65B 110.4
C64 C65 H65B 110.4
H65A C65 H65B 108.6
C65 C66 H66A 109.5
C65 C66 H66B 109.5
H66A C66 H66B 109.5
C65 C66 H66C 109.5
H66A C66 H66C 109.5
H66B C66 H66C 109.5

loop_
_geom_bond_atom_site_label_1
_geom_bond_atom_site_label_2
_geom_bond_distance
C1 C2 1.345(4)
C1 C28 1.439(4)
C1 H1 1.01(3)
C2 C3 1.441(4)
C2 H2 0.97(3)
C3 C4 1.393(4)
C3 C15 1.450(4)
C4 C12 1.437(4)
C4 C5 1.483(4)
C5 C6 1.383(4)
C5 C10 1.426(4)
C6 C7 1.410(4)
C6 H6 1.01(2)
C7 C8 1.378(4)
C7 H7 1.00(3)
C8 C9 1.391(4)
C8 H8 0.98(3)
C9 C10 1.392(4)
C9 H9 0.99(3)
C10 C11 1.455(4)
C11 C12 1.408(4)
C11 C34 1.484(4)
C12 C13 1.425(4)
C13 C14 1.356(4)
C13 H13 0.97(3)
C14 C15 1.439(4)
C14 H14 0.98(3)
C15 C16 1.421(4)
C16 C17 1.438(4)
C16 C28 1.448(4)
C17 C18 1.359(4)
C17 H17 0.98(3)
C18 C19 1.417(4)
C18 H18 0.97(3)
C19 C20 1.395(4)
C19 C27 1.444(4)
C20 C21 1.453(4)
C20 C40 1.484(4)
C21 C22 1.395(4)
C21 C26 1.421(4)
C22 C23 1.386(5)
C22 H22 1.03(3)
C23 C24 1.391(5)
C23 H23 0.99(3)
C24 C25 1.401(4)
C24 H24 1.02(3)
C25 C26 1.385(4)
C25 H25 1.02(3)
C26 C27 1.477(4)
C27 C28 1.397(4)
C29 C30 1.396(4)
C29 C34 1.400(4)
C29 C41 1.511(4)
C30 C31 1.387(4)
C30 H30 1.01(3)
C31 C32 1.396(4)
C31 C42 1.516(4)
C32 C33 1.392(4)
C32 H32 0.99(3)
C33 C34 1.409(4)
C33 C43 1.514(4)
C35 C40 1.395(4)
C35 C36 1.398(4)
C35 C44 1.508(5)
C36 C37 1.373(5)
C36 H36 0.96(3)
C37 C38 1.379(5)
C37 C45 1.517(4)
C38 C39 1.391(4)
C38 H38 1.03(3)
C39 C40 1.406(4)
C39 C46 1.514(5)
C41 H41A 0.9800
C41 H41B 0.9800
C41 H41C 0.9800
C42 H42A 0.9800
C42 H42B 0.9800
C42 H42C 0.9800
C43 H43A 0.9800
C43 H43B 0.9800
C43 H43C 0.9800
C44 H44A 0.9800
C44 H44B 0.9800
C44 H44C 0.9800
C45 H45A 0.9800
C45 H45B 0.9800
C45 H45C 0.9800
C46 H46A 0.9800
C46 H46B 0.9800
C46 H46C 0.9800
C51 C52 1.553(10)
C51 H1A 0.9800
C51 H1B 0.9800
C51 H1C 0.9800
C52 C53 1.541(9)
C52 C54 1.81(2)
C52 H2A 0.9900
C52 H2B 0.9900
C53 C54 1.503(9)
C53 H3A 0.9900
C53 H3B 0.9900
C54 C55 1.498(10)
C54 H4A 0.9900
C54 H4B 0.9900
C55 C56 1.507(10)
C55 H5A 0.9900
C55 H5B 0.9900
C56 H6A 0.9800
C56 H6B 0.9800
C56 H6C 0.9800
C61 C62 1.530(10)
C61 H1D 0.9800
C61 H1E 0.9800
C61 H1F 0.9800
C62 C63 1.543(10)
C62 H2C 0.9900
C62 H2D 0.9900
C63 C64 1.536(9)
C63 H63A 0.9900
C63 H63B 0.9900
C64 C65 1.537(10)
C64 H64A 0.9900
C64 H64B 0.9900
C65 C66 1.530(10)
C65 H65A 0.9900
C65 H65B 0.9900
C66 H66A 0.9800
C66 H66B 0.9800
C66 H66C 0.9800

loop_
_geom_torsion_atom_site_label_1
_geom_torsion_atom_site_label_2
_geom_torsion_atom_site_label_3
_geom_torsion_atom_site_label_4
_geom_torsion
C28 C1 C2 C3 3.8(5)
C1 C2 C3 C4 173.0(3)
C1 C2 C3 C15 -4.4(4)
C2 C3 C4 C12 -176.6(3)
C15 C3 C4 C12 0.8(4)
C2 C3 C4 C5 0.7(5)
C15 C3 C4 C5 178.2(3)
C3 C4 C5 C6 -1.6(6)
C12 C4 C5 C6 176.0(3)
C3 C4 C5 C10 -178.9(3)
C12 C4 C5 C10 -1.3(3)
C10 C5 C6 C7 0.7(4)
C4 C5 C6 C7 -176.4(3)
C5 C6 C7 C8 -1.5(5)
C6 C7 C8 C9 0.7(5)
C7 C8 C9 C10 0.8(5)
C8 C9 C10 C5 -1.6(4)
C8 C9 C10 C11 175.3(3)
C6 C5 C10 C9 0.8(4)
C4 C5 C10 C9 178.7(3)
C6 C5 C10 C11 -176.5(3)
C4 C5 C10 C11 1.3(3)
C9 C10 C11 C12 -177.9(3)
C5 C10 C11 C12 -0.8(3)
C9 C10 C11 C34 -0.3(5)
C5 C10 C11 C34 176.8(3)
C10 C11 C12 C13 179.6(3)
C34 C11 C12 C13 2.1(5)
C10 C11 C12 C4 -0.1(3)
C34 C11 C12 C4 -177.5(3)
C3 C4 C12 C11 178.8(3)
C5 C4 C12 C11 0.9(3)
C3 C4 C12 C13 -0.9(4)
C5 C4 C12 C13 -178.8(3)
C11 C12 C13 C14 -179.6(3)
C4 C12 C13 C14 0.0(5)
C12 C13 C14 C15 0.9(5)
C13 C14 C15 C16 178.2(3)
C13 C14 C15 C3 -0.9(5)
C4 C3 C15 C16 -179.1(3)
C2 C3 C15 C16 -1.5(4)
C4 C3 C15 C14 0.0(4)
C2 C3 C15 C14 177.6(3)
C14 C15 C16 C17 9.3(4)
C3 C15 C16 C17 -171.6(3)
C14 C15 C16 C28 -171.2(3)
C3 C15 C16 C28 7.8(4)
C15 C16 C17 C18 177.7(3)
C28 C16 C17 C18 -1.7(5)
C16 C17 C18 C19 5.4(5)
C17 C18 C19 C20 -179.6(3)
C17 C18 C19 C27 -1.8(5)
C18 C19 C20 C21 -178.1(3)
C27 C19 C20 C21 3.9(3)
C18 C19 C20 C40 7.6(6)
C27 C19 C20 C40 -170.3(3)
C19 C20 C21 C22 176.8(3)
C40 C20 C21 C22 -8.6(5)
C19 C20 C21 C26 -2.0(3)
C40 C20 C21 C26 172.6(3)
C26 C21 C22 C23 0.3(5)
C20 C21 C22 C23 -178.4(3)
C21 C22 C23 C24 0.3(6)
C22 C23 C24 C25 -0.4(6)
C23 C24 C25 C26 -0.2(5)
C24 C25 C26 C21 0.9(5)
C24 C25 C26 C27 179.0(3)
C22 C21 C26 C25 -0.9(5)
C20 C21 C26 C25 178.0(3)
C22 C21 C26 C27 -179.6(3)
C20 C21 C26 C27 -0.6(3)
C20 C19 C27 C28 172.7(3)
C18 C19 C27 C28 -5.5(4)
C20 C19 C27 C26 -4.3(3)
C18 C19 C27 C26 177.4(3)
C25 C26 C27 C28 8.1(6)
C21 C26 C27 C28 -173.6(3)
C25 C26 C27 C19 -175.4(3)
C21 C26 C27 C19 3.0(3)
C19 C27 C28 C1 -167.3(3)
C26 C27 C28 C1 8.8(5)
C19 C27 C28 C16 9.1(4)
C26 C27 C28 C16 -174.8(3)
C2 C1 C28 C27 179.1(3)
C2 C1 C28 C16 2.7(5)
C15 C16 C28 C27 175.0(3)
C17 C16 C28 C27 -5.5(4)
C15 C16 C28 C1 -8.4(4)
C17 C16 C28 C1 171.0(3)
C34 C29 C30 C31 -0.7(4)
C41 C29 C30 C31 177.2(3)
C29 C30 C31 C32 0.7(5)
C29 C30 C31 C42 -178.9(3)
C30 C31 C32 C33 0.6(5)
C42 C31 C32 C33 -179.7(3)
C31 C32 C33 C34 -1.9(5)
C31 C32 C33 C43 177.6(3)
C30 C29 C34 C33 -0.7(4)
C41 C29 C34 C33 -178.5(3)
C30 C29 C34 C11 177.0(3)
C41 C29 C34 C11 -0.8(4)
C32 C33 C34 C29 2.0(4)
C43 C33 C34 C29 -177.6(3)
C32 C33 C34 C11 -175.8(3)
C43 C33 C34 C11 4.6(4)
C12 C11 C34 C29 71.9(4)
C10 C11 C34 C29 -105.2(4)
C12 C11 C34 C33 -110.3(4)
C10 C11 C34 C33 72.6(4)
C40 C35 C36 C37 -1.0(5)
C44 C35 C36 C37 179.1(4)
C35 C36 C37 C38 -1.0(6)
C35 C36 C37 C45 -179.8(3)
C36 C37 C38 C39 2.0(6)
C45 C37 C38 C39 -179.3(4)
C37 C38 C39 C40 -0.8(6)
C37 C38 C39 C46 179.3(4)
C36 C35 C40 C39 2.2(5)
C44 C35 C40 C39 -177.9(3)
C36 C35 C40 C20 -174.5(3)
C44 C35 C40 C20 5.3(5)
C38 C39 C40 C35 -1.4(5)
C46 C39 C40 C35 178.5(3)
C38 C39 C40 C20 175.5(3)
C46 C39 C40 C20 -4.6(5)
C19 C20 C40 C35 -89.9(4)
C21 C20 C40 C35 96.6(4)
C19 C20 C40 C39 93.3(4)
C21 C20 C40 C39 -80.1(4)
C51 C52 C53 C54 -146.4(19)
C52 C53 C54 C55 162(2)
C53 C52 C54 C55 -67(5)
C51 C52 C54 C55 -5(7)
C51 C52 C54 C53 63(3)
C53 C54 C55 C56 -70(3)
C52 C54 C55 C56 -12(6)
C61 C62 C63 C64 157.4(16)
C62 C63 C64 C65 141(2)
C63 C64 C65 C66 111(2)
